data_7221728
loop_
_publ_author_name
'Kim, Cheal'
'Nataraj, Chitrapriya'
'Kim, Seog K.'
'Shin, Jong'
'Hwang, In Hong'
'Kim, Youngmee'

_publ_section_title
;
 Synthesis, DNA binding profile and DNA cleavage pathway of divalent metal
 complexes
;
_journal_name_full 'RSC Adv.'
_journal_paper_doi 10.1039/C5RA10695H
_journal_year 2015
_chemical_formula_sum 'C26 H23 N5 Ni O7'
_chemical_formula_weight 576.20
_chemical_name_systematic
; 
 ? 
;
_space_group_IT_number 14
_symmetry_cell_setting monoclinic
_symmetry_space_group_name_Hall '-P 2ybc'
_symmetry_space_group_name_H-M 'P 1 21/c 1'
_atom_sites_solution_hydrogens geom
_atom_sites_solution_primary direct
_atom_sites_solution_secondary difmap
_audit_creation_method SHELXL-97
_audit_update_record
;
2013-07-02 deposited with the CCDC.
2015-08-03 downloaded from the CCDC.
;
_cell_angle_alpha 90.00
_cell_angle_beta 109.05(3)
_cell_angle_gamma 90.00
_cell_formula_units_Z 4
_cell_length_a 15.186(3)
_cell_length_b 10.313(2)
_cell_length_c 16.548(3)
_cell_measurement_temperature 170(2)
_cell_volume 2449.7(9)
_computing_cell_refinement 'Bruker SMART'
_computing_data_collection 'Bruker SMART'
_computing_data_reduction 'Bruker SAINT'
_computing_molecular_graphics 'Bruker SHELXTL'
_computing_publication_material 'Bruker SHELXTL'
_computing_structure_refinement 'SHELXL-97 (Sheldrick, 2008)'
_computing_structure_solution 'SHELXS-97 (Sheldrick, 2008)'
_diffrn_ambient_temperature 170(2)
_diffrn_measured_fraction_theta_full 0.998
_diffrn_measured_fraction_theta_max 0.998
_diffrn_measurement_device_type 'CCD area detector'
_diffrn_measurement_method 'phi and omega scans'
_diffrn_radiation_monochromator graphite
_diffrn_radiation_source 'fine-focus sealed tube'
_diffrn_radiation_type MoK\a
_diffrn_radiation_wavelength 0.71073
_diffrn_reflns_av_R_equivalents 0.0364
_diffrn_reflns_av_sigmaI/netI 0.0453
_diffrn_reflns_limit_h_max 17
_diffrn_reflns_limit_h_min -18
_diffrn_reflns_limit_k_max 12
_diffrn_reflns_limit_k_min -12
_diffrn_reflns_limit_l_max 20
_diffrn_reflns_limit_l_min -8
_diffrn_reflns_number 13378
_diffrn_reflns_theta_full 26.00
_diffrn_reflns_theta_max 26.00
_diffrn_reflns_theta_min 2.37
_exptl_absorpt_coefficient_mu 0.851
_exptl_absorpt_correction_T_max 0.9198
_exptl_absorpt_correction_T_min 0.8155
_exptl_absorpt_correction_type multi-scan
_exptl_absorpt_process_details '(SADABS; Nruker, 1997)'
_exptl_crystal_colour blue
_exptl_crystal_density_diffrn 1.562
_exptl_crystal_density_method 'not measured'
_exptl_crystal_description block
_exptl_crystal_F_000 1192
_exptl_crystal_size_max 0.25
_exptl_crystal_size_mid 0.10
_exptl_crystal_size_min 0.10
_refine_diff_density_max 0.335
_refine_diff_density_min -0.269
_refine_diff_density_rms 0.064
_refine_ls_extinction_method none
_refine_ls_goodness_of_fit_ref 0.996
_refine_ls_hydrogen_treatment mixed
_refine_ls_matrix_type full
_refine_ls_number_parameters 356
_refine_ls_number_reflns 4811
_refine_ls_number_restraints 1
_refine_ls_restrained_S_all 0.996
_refine_ls_R_factor_all 0.0496
_refine_ls_R_factor_gt 0.0357
_refine_ls_shift/su_max 0.001
_refine_ls_shift/su_mean 0.000
_refine_ls_structure_factor_coef Fsqd
_refine_ls_weighting_details 'calc w=1/[\s^2^(Fo^2^)+(0.0519P)^2^+0.0000P] where P=(Fo^2^+2Fc^2^)/3'
_refine_ls_weighting_scheme calc
_refine_ls_wR_factor_gt 0.0870
_refine_ls_wR_factor_ref 0.0910
_reflns_number_gt 3710
_reflns_number_total 4811
_reflns_threshold_expression >2sigma(I)
_cod_data_source_file c5ra10695h2.cif
_cod_data_source_block ym746sadp21c
_cod_depositor_comments
;
The following automatic conversions were performed:

'_symmetry_cell_setting' value 'Monoclinic' changed to 'monoclinic'
according to
/usr/data/users/saulius/crontab/automatic-downloads/rss-feeds/RSC/lib/dictionaries/cif_core.dic
dictionary named 'cif_core.dic' version 2.4.2 from 2011-04-26.

Automatic conversion script
Id: cif_fix_values 3271 2015-04-21 07:52:19Z andrius 
;
_cod_original_cell_volume 2449.7(8)
_cod_original_sg_symbol_H-M P2(1)/c
_cod_database_code 7221728

loop_
_symmetry_equiv_pos_as_xyz
'x, y, z'
'-x, y+1/2, -z+1/2'
'-x, -y, -z'
'x, -y-1/2, z-1/2'

loop_
_atom_site_label
_atom_site_type_symbol
_atom_site_fract_x
_atom_site_fract_y
_atom_site_fract_z
_atom_site_U_iso_or_equiv
_atom_site_adp_type
_atom_site_occupancy
_atom_site_symmetry_multiplicity
_atom_site_calc_flag
_atom_site_refinement_flags
Ni1 Ni 0.637642(18) 0.83108(2) 0.531600(18) 0.02446(10) Uani 1 1 d .
N1 N 0.59590(12) 0.69738(16) 0.43450(12) 0.0270(4) Uani 1 1 d .
N2 N 0.72793(12) 0.56735(16) 0.49546(11) 0.0246(4) Uani 1 1 d .
N3 N 0.70075(12) 0.68289(15) 0.60896(11) 0.0231(4) Uani 1 1 d .
N4 N 0.66755(14) 1.00250(18) 0.43595(12) 0.0315(5) Uani 1 1 d .
N5 N 0.68659(12) 1.07907(17) 0.64075(13) 0.0292(4) Uani 1 1 d .
O1 O 0.51773(11) 0.80233(14) 0.56096(11) 0.0349(4) Uani 1 1 d D
H1O H 0.4774(13) 0.8720(14) 0.5557(15) 0.042 Uiso 1 1 d D
O41 O 0.58649(10) 0.98132(14) 0.44296(10) 0.0309(4) Uani 1 1 d .
O42 O 0.73004(11) 0.92147(15) 0.47428(11) 0.0350(4) Uani 1 1 d .
O43 O 0.68132(12) 1.09446(16) 0.39520(11) 0.0446(5) Uani 1 1 d .
O51 O 0.67959(13) 0.95576(14) 0.63486(11) 0.0431(5) Uani 1 1 d .
O52 O 0.68128(13) 1.14420(15) 0.57719(11) 0.0453(5) Uani 1 1 d .
O53 O 0.69821(13) 1.12966(16) 0.71116(11) 0.0430(4) Uani 1 1 d .
C1 C 0.51769(15) 0.7240(2) 0.36917(15) 0.0331(6) Uani 1 1 d .
H1 H 0.4760 0.7869 0.3779 0.040 Uiso 1 1 calc R
C2 C 0.49506(16) 0.6650(2) 0.29066(16) 0.0363(6) Uani 1 1 d .
H2 H 0.4389 0.6857 0.2463 0.044 Uiso 1 1 calc R
C3 C 0.55660(16) 0.5746(2) 0.27831(15) 0.0351(6) Uani 1 1 d .
H3 H 0.5447 0.5351 0.2239 0.042 Uiso 1 1 calc R
C4 C 0.63495(16) 0.5420(2) 0.34471(15) 0.0312(5) Uani 1 1 d .
H4 H 0.6769 0.4787 0.3368 0.037 Uiso 1 1 calc R
C5 C 0.65277(14) 0.6024(2) 0.42415(14) 0.0244(5) Uani 1 1 d .
C6 C 0.72224(14) 0.5698(2) 0.57903(14) 0.0238(5) Uani 1 1 d .
C7 C 0.73784(14) 0.4575(2) 0.62806(15) 0.0290(5) Uani 1 1 d .
H7 H 0.7499 0.3778 0.6048 0.035 Uiso 1 1 calc R
C8 C 0.73569(15) 0.4625(2) 0.71048(16) 0.0344(6) Uani 1 1 d .
H8 H 0.7465 0.3865 0.7448 0.041 Uiso 1 1 calc R
C9 C 0.71764(16) 0.5793(2) 0.74265(16) 0.0347(6) Uani 1 1 d .
H9 H 0.7182 0.5860 0.8001 0.042 Uiso 1 1 calc R
C10 C 0.69900(15) 0.6848(2) 0.69042(14) 0.0292(5) Uani 1 1 d .
H10 H 0.6839 0.7640 0.7121 0.035 Uiso 1 1 calc R
C11 C 0.79963(15) 0.4815(2) 0.47947(15) 0.0292(5) Uani 1 1 d .
H11A H 0.8082 0.5077 0.4250 0.035 Uiso 1 1 calc R
H11B H 0.7760 0.3913 0.4726 0.035 Uiso 1 1 calc R
C12 C 0.89384(15) 0.4842(2) 0.54956(15) 0.0274(5) Uani 1 1 d .
C13 C 0.93279(16) 0.3702(2) 0.59387(16) 0.0311(5) Uani 1 1 d .
C14 C 0.88814(17) 0.2460(2) 0.58111(17) 0.0375(6) Uani 1 1 d .
H14 H 0.8285 0.2379 0.5389 0.045 Uiso 1 1 calc R
C15 C 0.9274(2) 0.1398(2) 0.6266(2) 0.0463(7) Uani 1 1 d .
H15 H 0.8955 0.0592 0.6155 0.056 Uiso 1 1 calc R
C16 C 1.0163(2) 0.1483(3) 0.6909(2) 0.0508(8) Uani 1 1 d .
H16 H 1.0433 0.0739 0.7234 0.061 Uiso 1 1 calc R
C17 C 1.06194(18) 0.2628(3) 0.70549(18) 0.0454(7) Uani 1 1 d .
H17 H 1.1213 0.2677 0.7485 0.054 Uiso 1 1 calc R
C18 C 1.02335(16) 0.3764(2) 0.65804(15) 0.0328(5) Uani 1 1 d .
C19 C 1.07207(16) 0.4925(2) 0.67242(16) 0.0366(6) Uani 1 1 d .
H19 H 1.1322 0.4953 0.7143 0.044 Uiso 1 1 calc R
C20 C 1.03582(15) 0.6049(2) 0.62765(15) 0.0321(5) Uani 1 1 d .
C21 C 1.08669(18) 0.7232(2) 0.64194(18) 0.0443(7) Uani 1 1 d .
H21 H 1.1471 0.7255 0.6834 0.053 Uiso 1 1 calc R
C22 C 1.05167(19) 0.8321(2) 0.59847(19) 0.0487(7) Uani 1 1 d .
H22 H 1.0871 0.9099 0.6094 0.058 Uiso 1 1 calc R
C23 C 0.96168(19) 0.8300(2) 0.53636(19) 0.0435(7) Uani 1 1 d .
H23 H 0.9370 0.9069 0.5057 0.052 Uiso 1 1 calc R
C24 C 0.91039(16) 0.7196(2) 0.52012(16) 0.0342(6) Uani 1 1 d .
H24 H 0.8504 0.7206 0.4780 0.041 Uiso 1 1 calc R
C25 C 0.94449(15) 0.6017(2) 0.56494(15) 0.0291(5) Uani 1 1 d .
C26 C 0.47063(17) 0.6829(2) 0.56314(19) 0.0434(7) Uani 1 1 d .
H26A H 0.4353 0.6563 0.5047 0.065 Uiso 1 1 calc R
H26B H 0.4279 0.6947 0.5959 0.065 Uiso 1 1 calc R
H26C H 0.5164 0.6158 0.5903 0.065 Uiso 1 1 calc R

loop_
_atom_site_aniso_label
_atom_site_aniso_U_11
_atom_site_aniso_U_22
_atom_site_aniso_U_33
_atom_site_aniso_U_23
_atom_site_aniso_U_13
_atom_site_aniso_U_12
Ni1 0.02511(16) 0.02079(15) 0.02728(18) 0.00025(12) 0.00826(12) 0.00273(11)
N1 0.0235(10) 0.0274(9) 0.0278(10) -0.0012(8) 0.0052(8) 0.0040(8)
N2 0.0231(9) 0.0257(9) 0.0256(10) -0.0024(8) 0.0088(8) 0.0061(8)
N3 0.0222(9) 0.0222(9) 0.0240(10) -0.0004(8) 0.0065(8) 0.0008(7)
N4 0.0419(12) 0.0281(10) 0.0261(11) 0.0019(9) 0.0135(9) 0.0065(9)
N5 0.0277(10) 0.0252(10) 0.0340(12) -0.0011(9) 0.0092(9) -0.0022(8)
O1 0.0301(9) 0.0227(8) 0.0568(11) 0.0005(8) 0.0208(8) 0.0025(7)
O41 0.0269(8) 0.0285(8) 0.0360(9) 0.0015(7) 0.0086(7) 0.0047(7)
O42 0.0310(9) 0.0347(9) 0.0415(10) 0.0069(8) 0.0146(8) 0.0100(7)
O43 0.0633(12) 0.0370(10) 0.0406(11) 0.0129(8) 0.0266(10) 0.0055(9)
O51 0.0750(13) 0.0198(8) 0.0345(10) -0.0030(7) 0.0177(9) -0.0064(8)
O52 0.0692(13) 0.0286(9) 0.0348(10) 0.0033(8) 0.0124(10) -0.0055(9)
O53 0.0618(12) 0.0332(9) 0.0322(10) -0.0092(8) 0.0130(9) -0.0052(8)
C1 0.0259(12) 0.0338(13) 0.0338(14) 0.0001(11) 0.0021(11) 0.0044(10)
C2 0.0306(13) 0.0412(14) 0.0300(14) 0.0014(11) 0.0000(11) -0.0021(11)
C3 0.0402(14) 0.0383(13) 0.0262(13) -0.0045(11) 0.0098(11) -0.0074(11)
C4 0.0323(12) 0.0310(12) 0.0322(13) -0.0049(10) 0.0131(11) -0.0012(10)
C5 0.0245(11) 0.0244(11) 0.0262(12) 0.0007(9) 0.0110(10) -0.0024(9)
C6 0.0178(10) 0.0247(11) 0.0287(13) 0.0001(9) 0.0073(9) 0.0000(9)
C7 0.0246(11) 0.0237(11) 0.0391(14) 0.0023(10) 0.0109(11) 0.0024(9)
C8 0.0315(13) 0.0313(12) 0.0408(15) 0.0115(11) 0.0125(11) 0.0051(10)
C9 0.0398(14) 0.0376(13) 0.0283(13) 0.0051(11) 0.0133(11) 0.0023(11)
C10 0.0330(12) 0.0266(11) 0.0294(13) -0.0031(10) 0.0120(11) 0.0014(10)
C11 0.0296(12) 0.0286(11) 0.0318(13) -0.0032(10) 0.0136(10) 0.0057(10)
C12 0.0238(11) 0.0278(11) 0.0338(13) -0.0023(10) 0.0139(10) 0.0045(9)
C13 0.0298(12) 0.0296(12) 0.0400(14) 0.0003(11) 0.0198(11) 0.0066(10)
C14 0.0345(13) 0.0320(13) 0.0509(17) 0.0007(12) 0.0208(12) 0.0057(11)
C15 0.0523(17) 0.0294(13) 0.068(2) 0.0030(13) 0.0350(16) 0.0068(12)
C16 0.0582(19) 0.0421(16) 0.061(2) 0.0214(14) 0.0315(16) 0.0228(14)
C17 0.0379(14) 0.0540(17) 0.0467(17) 0.0119(14) 0.0171(13) 0.0168(13)
C18 0.0304(13) 0.0384(13) 0.0328(14) 0.0024(11) 0.0149(11) 0.0101(11)
C19 0.0285(12) 0.0475(15) 0.0324(14) -0.0023(12) 0.0079(11) 0.0066(11)
C20 0.0298(12) 0.0336(13) 0.0362(14) -0.0057(11) 0.0153(11) 0.0005(10)
C21 0.0373(14) 0.0446(15) 0.0475(17) -0.0102(13) 0.0090(13) -0.0072(12)
C22 0.0475(16) 0.0341(14) 0.064(2) -0.0089(13) 0.0177(15) -0.0102(12)
C23 0.0461(15) 0.0295(13) 0.0577(18) 0.0013(12) 0.0206(14) 0.0006(12)
C24 0.0329(13) 0.0292(12) 0.0426(15) 0.0006(11) 0.0151(12) 0.0026(10)
C25 0.0258(12) 0.0313(12) 0.0345(13) -0.0020(10) 0.0158(11) 0.0045(10)
C26 0.0366(14) 0.0315(13) 0.0647(19) 0.0059(12) 0.0201(14) -0.0023(11)

loop_
_atom_type_symbol
_atom_type_description
_atom_type_scat_dispersion_real
_atom_type_scat_dispersion_imag
_atom_type_scat_source
C C 0.0033 0.0016 'International Tables Vol C Tables 4.2.6.8 and 6.1.1.4'
H H 0.0000 0.0000 'International Tables Vol C Tables 4.2.6.8 and 6.1.1.4'
N N 0.0061 0.0033 'International Tables Vol C Tables 4.2.6.8 and 6.1.1.4'
O O 0.0106 0.0060 'International Tables Vol C Tables 4.2.6.8 and 6.1.1.4'
Ni Ni 0.3393 1.1124 'International Tables Vol C Tables 4.2.6.8 and 6.1.1.4'

loop_
_geom_angle_atom_site_label_1
_geom_angle_atom_site_label_2
_geom_angle_atom_site_label_3
_geom_angle
N3 Ni1 O1 90.84(7)
N3 Ni1 N1 87.10(7)
O1 Ni1 N1 90.98(7)
N3 Ni1 O51 89.56(7)
O1 Ni1 O51 87.25(7)
N1 Ni1 O51 176.20(7)
N3 Ni1 O41 171.92(7)
O1 Ni1 O41 96.74(6)
N1 Ni1 O41 89.97(7)
O51 Ni1 O41 93.58(7)
N3 Ni1 O42 111.40(7)
O1 Ni1 O42 157.72(6)
N1 Ni1 O42 91.44(7)
O51 Ni1 O42 91.47(7)
O41 Ni1 O42 61.12(6)
C1 N1 C5 118.52(19)
C1 N1 Ni1 117.19(15)
C5 N1 Ni1 122.56(14)
C5 N2 C6 121.89(17)
C5 N2 C11 116.52(17)
C6 N2 C11 117.71(17)
C6 N3 C10 117.57(18)
C6 N3 Ni1 122.86(15)
C10 N3 Ni1 117.32(13)
O43 N4 O42 123.6(2)
O43 N4 O41 121.39(18)
O42 N4 O41 115.02(17)
O52 N5 O53 121.73(19)
O52 N5 O51 119.90(19)
O53 N5 O51 118.37(19)
C26 O1 Ni1 128.27(14)
C26 O1 H1O 110.4(15)
Ni1 O1 H1O 118.3(15)
N4 O41 Ni1 92.37(11)
N4 O42 Ni1 90.96(12)
N5 O51 Ni1 132.72(15)
N1 C1 C2 123.5(2)
N1 C1 H1 118.2
C2 C1 H1 118.2
C1 C2 C3 117.8(2)
C1 C2 H2 121.1
C3 C2 H2 121.1
C4 C3 C2 119.9(2)
C4 C3 H3 120.0
C2 C3 H3 120.0
C3 C4 C5 119.6(2)
C3 C4 H4 120.2
C5 C4 H4 120.2
N1 C5 N2 117.40(19)
N1 C5 C4 120.4(2)
N2 C5 C4 122.22(19)
N3 C6 C7 121.5(2)
N3 C6 N2 118.29(18)
C7 C6 N2 120.24(19)
C8 C7 C6 119.6(2)
C8 C7 H7 120.2
C6 C7 H7 120.2
C7 C8 C9 119.1(2)
C7 C8 H8 120.4
C9 C8 H8 120.4
C10 C9 C8 118.6(2)
C10 C9 H9 120.7
C8 C9 H9 120.7
N3 C10 C9 123.5(2)
N3 C10 H10 118.2
C9 C10 H10 118.2
N2 C11 C12 114.43(18)
N2 C11 H11A 108.7
C12 C11 H11A 108.7
N2 C11 H11B 108.7
C12 C11 H11B 108.7
H11A C11 H11B 107.6
C13 C12 C25 120.7(2)
C13 C12 C11 120.86(19)
C25 C12 C11 118.30(19)
C12 C13 C14 124.8(2)
C12 C13 C18 119.0(2)
C14 C13 C18 116.2(2)
C15 C14 C13 122.7(3)
C15 C14 H14 118.6
C13 C14 H14 118.6
C14 C15 C16 120.3(2)
C14 C15 H15 119.8
C16 C15 H15 119.8
C17 C16 C15 119.6(2)
C17 C16 H16 120.2
C15 C16 H16 120.2
C16 C17 C18 121.7(3)
C16 C17 H17 119.1
C18 C17 H17 119.1
C19 C18 C17 121.0(2)
C19 C18 C13 119.6(2)
C17 C18 C13 119.4(2)
C18 C19 C20 122.2(2)
C18 C19 H19 118.9
C20 C19 H19 118.9
C19 C20 C21 121.9(2)
C19 C20 C25 119.2(2)
C21 C20 C25 118.9(2)
C22 C21 C20 121.9(2)
C22 C21 H21 119.0
C20 C21 H21 119.0
C21 C22 C23 119.6(2)
C21 C22 H22 120.2
C23 C22 H22 120.2
C24 C23 C22 120.8(2)
C24 C23 H23 119.6
C22 C23 H23 119.6
C23 C24 C25 121.6(2)
C23 C24 H24 119.2
C25 C24 H24 119.2
C12 C25 C24 123.5(2)
C12 C25 C20 119.3(2)
C24 C25 C20 117.1(2)
O1 C26 H26A 109.5
O1 C26 H26B 109.5
H26A C26 H26B 109.5
O1 C26 H26C 109.5
H26A C26 H26C 109.5
H26B C26 H26C 109.5

loop_
_geom_bond_atom_site_label_1
_geom_bond_atom_site_label_2
_geom_bond_distance
Ni1 N3 2.0229(17)
Ni1 O1 2.0537(16)
Ni1 N1 2.0543(18)
Ni1 O51 2.0659(17)
Ni1 O41 2.1005(15)
Ni1 O42 2.1462(16)
N1 C1 1.348(3)
N1 C5 1.353(3)
N2 C5 1.395(3)
N2 C6 1.414(3)
N2 C11 1.492(3)
N3 C6 1.349(3)
N3 C10 1.357(3)
N4 O43 1.221(2)
N4 O42 1.268(2)
N4 O41 1.292(2)
N5 O52 1.228(2)
N5 O53 1.235(2)
N5 O51 1.277(2)
O1 C26 1.431(3)
O1 H1O 0.929(2)
C1 C2 1.373(3)
C1 H1 0.9500
C2 C3 1.382(3)
C2 H2 0.9500
C3 C4 1.372(3)
C3 H3 0.9500
C4 C5 1.399(3)
C4 H4 0.9500
C6 C7 1.389(3)
C7 C8 1.376(3)
C7 H7 0.9500
C8 C9 1.380(3)
C8 H8 0.9500
C9 C10 1.360(3)
C9 H9 0.9500
C10 H10 0.9500
C11 C12 1.520(3)
C11 H11A 0.9900
C11 H11B 0.9900
C12 C13 1.409(3)
C12 C25 1.414(3)
C13 C14 1.433(3)
C13 C18 1.439(3)
C14 C15 1.352(3)
C14 H14 0.9500
C15 C16 1.423(4)
C15 H15 0.9500
C16 C17 1.351(4)
C16 H16 0.9500
C17 C18 1.426(3)
C17 H17 0.9500
C18 C19 1.387(3)
C19 C20 1.388(3)
C19 H19 0.9500
C20 C21 1.422(3)
C20 C25 1.436(3)
C21 C22 1.346(4)
C21 H21 0.9500
C22 C23 1.417(4)
C22 H22 0.9500
C23 C24 1.356(3)
C23 H23 0.9500
C24 C25 1.430(3)
C24 H24 0.9500
C26 H26A 0.9800
C26 H26B 0.9800
C26 H26C 0.9800

loop_
_geom_torsion_atom_site_label_1
_geom_torsion_atom_site_label_2
_geom_torsion_atom_site_label_3
_geom_torsion_atom_site_label_4
_geom_torsion
N3 Ni1 N1 C1 153.63(17)
O1 Ni1 N1 C1 62.84(17)
O51 Ni1 N1 C1 125.1(11)
O41 Ni1 N1 C1 -33.90(17)
O42 Ni1 N1 C1 -95.01(17)
N3 Ni1 N1 C5 -41.59(17)
O1 Ni1 N1 C5 -132.39(17)
O51 Ni1 N1 C5 -70.2(12)
O41 Ni1 N1 C5 130.88(17)
O42 Ni1 N1 C5 69.76(17)
O1 Ni1 N3 C6 110.46(16)
N1 Ni1 N3 C6 19.52(16)
O51 Ni1 N3 C6 -162.30(16)
O41 Ni1 N3 C6 -49.4(5)
O42 Ni1 N3 C6 -70.90(17)
O1 Ni1 N3 C10 -52.07(16)
N1 Ni1 N3 C10 -143.01(16)
O51 Ni1 N3 C10 35.17(16)
O41 Ni1 N3 C10 148.1(4)
O42 Ni1 N3 C10 126.57(15)
N3 Ni1 O1 C26 -46.7(2)
N1 Ni1 O1 C26 40.4(2)
O51 Ni1 O1 C26 -136.2(2)
O41 Ni1 O1 C26 130.5(2)
O42 Ni1 O1 C26 136.6(2)
O43 N4 O41 Ni1 -172.93(18)
O42 N4 O41 Ni1 6.97(18)
N3 Ni1 O41 N4 -27.2(5)
O1 Ni1 O41 N4 173.10(12)
N1 Ni1 O41 N4 -95.92(12)
O51 Ni1 O41 N4 85.45(12)
O42 Ni1 O41 N4 -4.26(11)
O43 N4 O42 Ni1 173.08(19)
O41 N4 O42 Ni1 -6.82(17)
N3 Ni1 O42 N4 -179.04(12)
O1 Ni1 O42 N4 -2.6(2)
N1 Ni1 O42 N4 93.51(12)
O51 Ni1 O42 N4 -88.94(12)
O41 Ni1 O42 N4 4.34(11)
O52 N5 O51 Ni1 -12.2(3)
O53 N5 O51 Ni1 167.42(16)
N3 Ni1 O51 N5 162.0(2)
O1 Ni1 O51 N5 -107.1(2)
N1 Ni1 O51 N5 -169.5(10)
O41 Ni1 O51 N5 -10.6(2)
O42 Ni1 O51 N5 50.6(2)
C5 N1 C1 C2 -3.9(3)
Ni1 N1 C1 C2 161.50(19)
N1 C1 C2 C3 -0.6(4)
C1 C2 C3 C4 3.1(4)
C2 C3 C4 C5 -1.1(3)
C1 N1 C5 N2 -173.38(19)
Ni1 N1 C5 N2 22.0(3)
C1 N1 C5 C4 5.9(3)
Ni1 N1 C5 C4 -158.69(16)
C6 N2 C5 N1 34.0(3)
C11 N2 C5 N1 -168.70(18)
C6 N2 C5 C4 -145.3(2)
C11 N2 C5 C4 12.0(3)
C3 C4 C5 N1 -3.5(3)
C3 C4 C5 N2 175.8(2)
C10 N3 C6 C7 2.9(3)
Ni1 N3 C6 C7 -159.57(15)
C10 N3 C6 N2 -177.57(18)
Ni1 N3 C6 N2 19.9(3)
C5 N2 C6 N3 -58.3(3)
C11 N2 C6 N3 144.66(19)
C5 N2 C6 C7 121.2(2)
C11 N2 C6 C7 -35.8(3)
N3 C6 C7 C8 -3.1(3)
N2 C6 C7 C8 177.4(2)
C6 C7 C8 C9 0.3(3)
C7 C8 C9 C10 2.5(3)
C6 N3 C10 C9 0.0(3)
Ni1 N3 C10 C9 163.47(18)
C8 C9 C10 N3 -2.7(4)
C5 N2 C11 C12 159.41(18)
C6 N2 C11 C12 -42.3(3)
N2 C11 C12 C13 120.5(2)
N2 C11 C12 C25 -64.0(3)
C25 C12 C13 C14 -178.2(2)
C11 C12 C13 C14 -2.9(3)
C25 C12 C13 C18 2.9(3)
C11 C12 C13 C18 178.2(2)
C12 C13 C14 C15 -178.4(2)
C18 C13 C14 C15 0.5(4)
C13 C14 C15 C16 0.6(4)
C14 C15 C16 C17 -1.0(4)
C15 C16 C17 C18 0.1(4)
C16 C17 C18 C19 -178.5(3)
C16 C17 C18 C13 1.0(4)
C12 C13 C18 C19 -2.8(3)
C14 C13 C18 C19 178.2(2)
C12 C13 C18 C17 177.7(2)
C14 C13 C18 C17 -1.3(3)
C17 C18 C19 C20 -179.5(2)
C13 C18 C19 C20 1.0(4)
C18 C19 C20 C21 -179.2(2)
C18 C19 C20 C25 0.7(3)
C19 C20 C21 C22 179.9(3)
C25 C20 C21 C22 0.1(4)
C20 C21 C22 C23 -0.1(4)
C21 C22 C23 C24 0.0(4)
C22 C23 C24 C25 0.3(4)
C13 C12 C25 C24 177.8(2)
C11 C12 C25 C24 2.3(3)
C13 C12 C25 C20 -1.2(3)
C11 C12 C25 C20 -176.68(19)
C23 C24 C25 C12 -179.4(2)
C23 C24 C25 C20 -0.4(3)
C19 C20 C25 C12 -0.6(3)
C21 C20 C25 C12 179.3(2)
C19 C20 C25 C24 -179.6(2)
C21 C20 C25 C24 0.2(3)
